data_4084000
loop_
_publ_author_name
'Ronellenfitsch, Mathias'
'Wadepohl, Hubert'
'Enders, Markus'

_publ_section_title
;
 Chromium Aryl Complexes with N-Donor Ligands as Catalyst Precursors
 for Selective Ethylene Trimerization
;
_journal_issue 20
_journal_name_full Organometallics
_journal_page_first 5758
_journal_paper_doi 10.1021/om500459k
_journal_volume 33
_journal_year 2014
_chemical_formula_moiety 'C24 H27 Cl2 Cr N2 O'
_chemical_formula_sum 'C24 H27 Cl2 Cr N2 O'
_chemical_formula_weight 482.37
_chemical_properties_physical air-sensitive
_space_group_crystal_system monoclinic
_space_group_IT_number 15
_space_group_name_Hall '-C 2yc'
_space_group_name_H-M_alt 'C 1 2/c 1'
_symmetry_cell_setting monoclinic
_symmetry_Int_Tables_number 15
_symmetry_space_group_name_Hall '-C 2yc'
_symmetry_space_group_name_H-M 'C 1 2/c 1'
_atom_sites_solution_hydrogens geom
_atom_sites_solution_primary iterative
_atom_sites_solution_secondary difmap
_audit_block_code en_mr14
_audit_creation_date 2014-04-28
_audit_update_record 'Mon Apr 28 17:11:57 CEST 2014'
_cell_angle_alpha 90
_cell_angle_beta 105.224(11)
_cell_angle_gamma 90
_cell_formula_units_Z 8
_cell_length_a 24.855(10)
_cell_length_b 8.321(3)
_cell_length_c 22.327(9)
_cell_measurement_reflns_used 8179
_cell_measurement_temperature 100(2)
_cell_measurement_theta_max 32.08
_cell_measurement_theta_min 2.59
_cell_volume 4456(3)
_computing_cell_refinement
;
SAINT 8.x (Bruker AXS, 1997-2012). Includes estimated systematic errors
 of the unit cell constants from Monte Carlo simulations.
;
_computing_data_collection 'SMART-5.631 (Bruker AXS, 2003)'
_computing_data_reduction 'SAINT 8.x (Bruker AXS, 1997-2011)'
_computing_molecular_graphics 'Olex2 (Dolomanov et al., 2009)'
_computing_publication_material 'encif (Wadepohl, 2009-13); encifer 1.4 (CCDC, 2011)'
_computing_structure_refinement 'ShelXL (Sheldrick, 2008)'
_computing_structure_solution 'SUPERFLIP (Palatinus, 2007-2009)'
_diffrn_ambient_environment 'perfluoro polyether oil'
_diffrn_ambient_temperature 100(1)
_diffrn_detector 'CCD plate'
_diffrn_detector_area_resol_mean 8.19
_diffrn_detector_type CCD-PXL-KAF2
_diffrn_measured_fraction_theta_full 1.000
_diffrn_measured_fraction_theta_max 0.954
_diffrn_measurement_device 'three-circle diffractometer'
_diffrn_measurement_device_type 'Bruker AXS Smart 1000'
_diffrn_measurement_method '\f- and \w-scans'
_diffrn_measurement_specimen_support 'polyimid foil'
_diffrn_radiation_monochromator graphite
_diffrn_radiation_probe x-ray
_diffrn_radiation_type MoK\a
_diffrn_radiation_wavelength 0.71073
_diffrn_reflns_av_R_equivalents 0.0419
_diffrn_reflns_av_unetI/netI 0.0270
_diffrn_reflns_Laue_measured_fraction_full 1.000
_diffrn_reflns_Laue_measured_fraction_max 0.954
_diffrn_reflns_limit_h_max 37
_diffrn_reflns_limit_h_min -35
_diffrn_reflns_limit_k_max 12
_diffrn_reflns_limit_k_min -12
_diffrn_reflns_limit_l_max 33
_diffrn_reflns_limit_l_min -33
_diffrn_reflns_number 56227
_diffrn_reflns_point_group_measured_fraction_full 1.000
_diffrn_reflns_point_group_measured_fraction_max 0.954
_diffrn_reflns_theta_full 25.242
_diffrn_reflns_theta_max 32.546
_diffrn_reflns_theta_min 1.891
_diffrn_source 'sealed X-Ray tube (Mo)'
_diffrn_source_type 'fine focus tube'
_diffrn_standards_number 0
_exptl_absorpt_coefficient_mu 0.772
_exptl_absorpt_correction_T_max 0.9188
_exptl_absorpt_correction_T_min 0.8106
_exptl_absorpt_correction_type multi-scan
_exptl_absorpt_process_details
;
multi-scan from symmetry-related measurements (Blessing 1995)
SADABS (Sheldrick & Bruker AXS, 2004-2008)
;
_exptl_crystal_colour red
_exptl_crystal_density_diffrn 1.438
_exptl_crystal_description block
_exptl_crystal_F_000 2008
_exptl_crystal_size_max 0.1
_exptl_crystal_size_mid 0.1
_exptl_crystal_size_min 0.1
_refine_diff_density_max 0.616
_refine_diff_density_min -0.315
_refine_diff_density_rms 0.078
_refine_ls_extinction_method none
_refine_ls_goodness_of_fit_ref 1.059
_refine_ls_hydrogen_treatment constr
_refine_ls_matrix_type full
_refine_ls_number_parameters 271
_refine_ls_number_reflns 7728
_refine_ls_number_restraints 0
_refine_ls_restrained_S_all 1.059
_refine_ls_R_factor_all 0.0423
_refine_ls_R_factor_gt 0.0315
_refine_ls_shift/su_max 0.001
_refine_ls_shift/su_mean 0.000
_refine_ls_structure_factor_coef Fsqd
_refine_ls_weighting_details 'w=1/[\s^2^(Fo^2^)+(0.0347P)^2^+5.6495P] where P=(Fo^2^+2Fc^2^)/3'
_refine_ls_weighting_scheme calc
_refine_ls_wR_factor_gt 0.0758
_refine_ls_wR_factor_ref 0.0813
_reflns_Friedel_coverage 0.000
_reflns_number_gt 6484
_reflns_number_total 7728
_reflns_threshold_expression 'I > 2\s(I)'
_cod_data_source_file om500459k_si_002.cif
_cod_data_source_block en_mr14
_cod_original_sg_symbol_H-M 'C 2/c'
_cod_database_code 4084000
_audit_block_refno 1850
_audit_block_usercomment mr170b
_shelxl_version_number 2014-3
_shelx_space_group_comment
;
The symmetry employed for this shelxl refinement is uniquely defined
by the following loop, which should always be used as a source of
symmetry information in preference to the above space-group names.
They are only intended as comments.
;
_shelx_estimated_absorpt_t_max 0.927
_shelx_estimated_absorpt_t_min 0.927
_olex2_refinement_description
;
1. Fixed Uiso
 At 1.2 times of:
  All C(H) groups, All C(H,H) groups
2.a Secondary CH2 refined with riding coordinates:
 C17(H17A,H17B), C18(H18A,H18B), C19(H19A,H19B), C20(H20A,H20B), C21(H21A,
 H21B), C22(H22A,H22B), C23(H23A,H23B), C24(H24A,H24B), C25(H25A,H25B)
2.b Aromatic/amide H refined with riding coordinates:
 C3(H3), C4(H4), C5(H5), C6(H6), C7(H7), C13(H13), C14(H14), C15(H15), C16(H16)
;

loop_
_symmetry_equiv_pos_as_xyz
'x, y, z'
'-x, y, -z+1/2'
'x+1/2, y+1/2, z'
'-x+1/2, y+1/2, -z+1/2'
'-x, -y, -z'
'x, -y, z-1/2'
'-x+1/2, -y+1/2, -z'
'x+1/2, -y+1/2, z-1/2'

loop_
_atom_site_label
_atom_site_type_symbol
_atom_site_fract_x
_atom_site_fract_y
_atom_site_fract_z
_atom_site_U_iso_or_equiv
_atom_site_adp_type
_atom_site_occupancy
_atom_site_site_symmetry_order
_atom_site_calc_flag
_atom_site_refinement_flags_posn
Cr Cr 0.36280(2) 0.52344(2) 0.41464(2) 0.00855(5) Uani 1 1 d .
Cl1 Cl 0.41071(2) 0.30846(3) 0.47062(2) 0.01204(6) Uani 1 1 d .
Cl2 Cl 0.31272(2) 0.73617(3) 0.35891(2) 0.01289(6) Uani 1 1 d .
O1 O 0.43005(4) 0.57788(11) 0.37855(4) 0.01267(16) Uani 1 1 d .
N1 N 0.29914(4) 0.48665(12) 0.45268(5) 0.01042(18) Uani 1 1 d .
N2 N 0.30406(4) 0.34289(12) 0.34164(4) 0.00962(17) Uani 1 1 d .
C2 C 0.30074(5) 0.55920(15) 0.50656(5) 0.0125(2) Uani 1 1 d .
C3 C 0.25497(6) 0.54698(16) 0.53352(6) 0.0158(2) Uani 1 1 d .
H3 H 0.2568 0.5961 0.5724 0.019 Uiso 1 1 calc R
C4 C 0.20852(5) 0.46405(16) 0.50295(6) 0.0161(2) Uani 1 1 d .
H4 H 0.1777 0.4561 0.5205 0.019 Uiso 1 1 calc R
C5 C 0.15815(5) 0.30918(16) 0.40981(6) 0.0171(2) Uani 1 1 d .
H5 H 0.1266 0.2954 0.4259 0.021 Uiso 1 1 calc R
C6 C 0.15744(5) 0.25113(17) 0.35222(7) 0.0190(3) Uani 1 1 d .
H6 H 0.1247 0.2003 0.3279 0.023 Uiso 1 1 calc R
C7 C 0.20455(5) 0.26564(16) 0.32832(6) 0.0165(2) Uani 1 1 d .
H7 H 0.2029 0.2253 0.2881 0.020 Uiso 1 1 calc R
C8 C 0.25279(5) 0.33738(14) 0.36247(6) 0.0115(2) Uani 1 1 d .
C9 C 0.25320(5) 0.40371(14) 0.42108(5) 0.0110(2) Uani 1 1 d .
C10 C 0.20601(5) 0.38970(15) 0.44517(6) 0.0137(2) Uani 1 1 d .
C11 C 0.35112(5) 0.65565(15) 0.53054(5) 0.0132(2) Uani 1 1 d .
C12 C 0.38757(5) 0.66451(15) 0.49153(5) 0.0127(2) Uani 1 1 d .
C13 C 0.43450(5) 0.76271(15) 0.51010(6) 0.0161(2) Uani 1 1 d .
H13 H 0.4595 0.7715 0.4846 0.019 Uiso 1 1 calc R
C14 C 0.44507(6) 0.84820(16) 0.56577(6) 0.0195(3) Uani 1 1 d .
H14 H 0.4771 0.9151 0.5777 0.023 Uiso 1 1 calc R
C15 C 0.40913(6) 0.83631(17) 0.60400(6) 0.0209(3) Uani 1 1 d .
H15 H 0.4170 0.8939 0.6421 0.025 Uiso 1 1 calc R
C16 C 0.36181(6) 0.74035(16) 0.58660(6) 0.0179(2) Uani 1 1 d .
H16 H 0.3370 0.7323 0.6124 0.021 Uiso 1 1 calc R
C17 C 0.32498(5) 0.17279(14) 0.34292(6) 0.0122(2) Uani 1 1 d .
H17A H 0.2950 0.1040 0.3177 0.015 Uiso 1 1 calc R
H17B H 0.3343 0.1324 0.3861 0.015 Uiso 1 1 calc R
C18 C 0.37616(6) 0.16024(16) 0.31808(6) 0.0162(2) Uani 1 1 d .
H18A H 0.3874 0.0461 0.3181 0.019 Uiso 1 1 calc R
H18B H 0.4073 0.2200 0.3458 0.019 Uiso 1 1 calc R
C19 C 0.36533(6) 0.22736(17) 0.25240(6) 0.0183(2) Uani 1 1 d .
H19A H 0.3384 0.1578 0.2232 0.022 Uiso 1 1 calc R
H19B H 0.4005 0.2290 0.2395 0.022 Uiso 1 1 calc R
C20 C 0.34200(6) 0.39764(16) 0.25060(6) 0.0156(2) Uani 1 1 d .
H20A H 0.3709 0.4698 0.2757 0.019 Uiso 1 1 calc R
H20B H 0.3319 0.4375 0.2073 0.019 Uiso 1 1 calc R
C21 C 0.29085(5) 0.40090(15) 0.27577(5) 0.0121(2) Uani 1 1 d .
H21A H 0.2763 0.5120 0.2737 0.015 Uiso 1 1 calc R
H21B H 0.2615 0.3320 0.2496 0.015 Uiso 1 1 calc R
C22 C 0.48354(5) 0.49304(16) 0.39615(6) 0.0152(2) Uani 1 1 d .
H22A H 0.4783 0.3767 0.3871 0.018 Uiso 1 1 calc R
H22B H 0.5018 0.5073 0.4409 0.018 Uiso 1 1 calc R
C23 C 0.51786(6) 0.56897(19) 0.35705(7) 0.0232(3) Uani 1 1 d .
H23A H 0.5082 0.5242 0.3145 0.028 Uiso 1 1 calc R
H23B H 0.5583 0.5551 0.3761 0.028 Uiso 1 1 calc R
C24 C 0.50048(6) 0.74467(19) 0.35724(8) 0.0263(3) Uani 1 1 d .
H24A H 0.5205 0.7987 0.3962 0.032 Uiso 1 1 calc R
H24B H 0.5077 0.8035 0.3216 0.032 Uiso 1 1 calc R
C25 C 0.43826(6) 0.73385(16) 0.35192(7) 0.0176(2) Uani 1 1 d .
H25A H 0.4264 0.8222 0.3752 0.021 Uiso 1 1 calc R
H25B H 0.4165 0.7402 0.3079 0.021 Uiso 1 1 calc R

loop_
_atom_site_aniso_label
_atom_site_aniso_U_11
_atom_site_aniso_U_22
_atom_site_aniso_U_33
_atom_site_aniso_U_23
_atom_site_aniso_U_13
_atom_site_aniso_U_12
Cr 0.00925(9) 0.00835(8) 0.00748(8) 0.00045(6) 0.00120(6) 0.00106(6)
Cl1 0.01252(12) 0.01155(12) 0.01125(12) 0.00279(9) 0.00173(9) 0.00204(9)
Cl2 0.01485(13) 0.01066(12) 0.01167(12) 0.00149(9) 0.00084(10) 0.00336(10)
O1 0.0106(4) 0.0115(4) 0.0156(4) 0.0044(3) 0.0028(3) 0.0007(3)
N1 0.0112(4) 0.0110(4) 0.0086(4) 0.0006(3) 0.0019(3) 0.0022(3)
N2 0.0110(4) 0.0093(4) 0.0092(4) -0.0004(3) 0.0038(3) 0.0002(3)
C2 0.0163(5) 0.0122(5) 0.0090(5) 0.0015(4) 0.0032(4) 0.0050(4)
C3 0.0201(6) 0.0184(6) 0.0105(5) 0.0021(4) 0.0068(4) 0.0065(5)
C4 0.0169(6) 0.0191(6) 0.0147(6) 0.0054(5) 0.0086(5) 0.0067(5)
C5 0.0125(5) 0.0170(6) 0.0232(6) 0.0025(5) 0.0071(5) -0.0003(4)
C6 0.0133(5) 0.0192(6) 0.0250(7) -0.0038(5) 0.0058(5) -0.0043(5)
C7 0.0141(5) 0.0173(6) 0.0180(6) -0.0047(5) 0.0041(5) -0.0035(5)
C8 0.0112(5) 0.0108(5) 0.0129(5) -0.0001(4) 0.0038(4) -0.0001(4)
C9 0.0114(5) 0.0105(5) 0.0112(5) 0.0020(4) 0.0030(4) 0.0016(4)
C10 0.0134(5) 0.0134(5) 0.0155(5) 0.0039(4) 0.0060(4) 0.0033(4)
C11 0.0174(5) 0.0112(5) 0.0090(5) -0.0003(4) 0.0003(4) 0.0041(4)
C12 0.0153(5) 0.0107(5) 0.0099(5) 0.0001(4) -0.0006(4) 0.0038(4)
C13 0.0174(6) 0.0126(5) 0.0155(6) -0.0011(4) -0.0009(4) 0.0020(4)
C14 0.0208(6) 0.0134(6) 0.0193(6) -0.0036(5) -0.0035(5) 0.0004(5)
C15 0.0303(7) 0.0154(6) 0.0126(6) -0.0044(5) -0.0023(5) 0.0049(5)
C16 0.0253(6) 0.0154(6) 0.0111(5) -0.0014(4) 0.0014(5) 0.0059(5)
C17 0.0156(5) 0.0089(5) 0.0121(5) -0.0001(4) 0.0034(4) 0.0011(4)
C18 0.0182(6) 0.0154(6) 0.0158(6) -0.0003(4) 0.0057(5) 0.0051(5)
C19 0.0243(6) 0.0182(6) 0.0152(6) -0.0016(5) 0.0104(5) 0.0029(5)
C20 0.0224(6) 0.0147(6) 0.0109(5) 0.0003(4) 0.0063(4) -0.0010(5)
C21 0.0155(5) 0.0119(5) 0.0079(5) 0.0008(4) 0.0011(4) 0.0002(4)
C22 0.0104(5) 0.0142(5) 0.0212(6) 0.0029(5) 0.0043(4) 0.0018(4)
C23 0.0176(6) 0.0247(7) 0.0308(7) 0.0042(6) 0.0127(6) -0.0002(5)
C24 0.0184(6) 0.0214(7) 0.0396(9) 0.0105(6) 0.0085(6) -0.0027(5)
C25 0.0165(6) 0.0140(6) 0.0217(6) 0.0081(5) 0.0037(5) -0.0014(5)

loop_
_atom_type_symbol
_atom_type_description
_atom_type_scat_dispersion_real
_atom_type_scat_dispersion_imag
_atom_type_scat_source
C C 0.0033 0.0016 'International Tables Vol C Tables 4.2.6.8 and 6.1.1.4'
H H 0.0000 0.0000 'International Tables Vol C Tables 4.2.6.8 and 6.1.1.4'
Cl Cl 0.1484 0.1585 'International Tables Vol C Tables 4.2.6.8 and 6.1.1.4'
Cr Cr 0.3209 0.6236 'International Tables Vol C Tables 4.2.6.8 and 6.1.1.4'
N N 0.0061 0.0033 'International Tables Vol C Tables 4.2.6.8 and 6.1.1.4'
O O 0.0106 0.0060 'International Tables Vol C Tables 4.2.6.8 and 6.1.1.4'

loop_
_geom_angle_atom_site_label_1
_geom_angle_atom_site_label_2
_geom_angle_atom_site_label_3
_geom_angle
Cl1 Cr Cl2 178.559(14)
Cl1 Cr N2 91.01(4)
Cl2 Cr N2 88.20(4)
O1 Cr Cl1 91.46(3)
O1 Cr Cl2 89.92(3)
O1 Cr N2 106.19(4)
N1 Cr Cl1 90.26(4)
N1 Cr Cl2 88.39(4)
N1 Cr O1 175.77(4)
N1 Cr N2 77.64(4)
N1 Cr C12 80.13(5)
C12 Cr Cl1 89.52(4)
C12 Cr Cl2 90.75(4)
C12 Cr O1 96.02(5)
C12 Cr N2 157.76(4)
C22 O1 Cr 123.67(7)
C25 O1 Cr 124.08(7)
C25 O1 C22 108.82(9)
C2 N1 Cr 118.14(9)
C2 N1 C9 121.17(11)
C9 N1 Cr 120.34(8)
C8 N2 Cr 103.16(7)
C8 N2 C17 106.80(9)
C8 N2 C21 109.64(9)
C17 N2 Cr 115.39(7)
C21 N2 Cr 113.62(7)
C21 N2 C17 107.86(9)
N1 C2 C3 120.66(12)
N1 C2 C11 113.37(11)
C3 C2 C11 125.86(11)
C2 C3 H3 120.3
C4 C3 C2 119.34(12)
C4 C3 H3 120.3
C3 C4 H4 119.8
C3 C4 C10 120.34(12)
C10 C4 H4 119.8
C6 C5 H5 120.2
C6 C5 C10 119.57(12)
C10 C5 H5 120.2
C5 C6 H6 119.4
C5 C6 C7 121.10(12)
C7 C6 H6 119.4
C6 C7 H7 119.5
C8 C7 C6 121.01(12)
C8 C7 H7 119.5
C7 C8 N2 122.71(11)
C7 C8 C9 118.31(11)
C9 C8 N2 118.94(10)
N1 C9 C8 118.51(11)
N1 C9 C10 120.65(11)
C10 C9 C8 120.79(11)
C4 C10 C9 117.81(12)
C5 C10 C4 123.03(12)
C5 C10 C9 119.11(12)
C12 C11 C2 115.34(11)
C16 C11 C2 123.09(12)
C16 C11 C12 121.50(12)
C11 C12 Cr 112.85(9)
C13 C12 Cr 129.20(10)
C13 C12 C11 117.94(11)
C12 C13 H13 119.7
C12 C13 C14 120.68(13)
C14 C13 H13 119.7
C13 C14 H14 119.7
C15 C14 C13 120.58(13)
C15 C14 H14 119.7
C14 C15 H15 119.9
C16 C15 C14 120.11(12)
C16 C15 H15 119.9
C11 C16 H16 120.4
C15 C16 C11 119.17(13)
C15 C16 H16 120.4
N2 C17 H17A 109.2
N2 C17 H17B 109.2
N2 C17 C18 112.08(10)
H17A C17 H17B 107.9
C18 C17 H17A 109.2
C18 C17 H17B 109.2
C17 C18 H18A 109.2
C17 C18 H18B 109.2
C17 C18 C19 111.87(11)
H18A C18 H18B 107.9
C19 C18 H18A 109.2
C19 C18 H18B 109.2
C18 C19 H19A 109.8
C18 C19 H19B 109.8
C18 C19 C20 109.56(10)
H19A C19 H19B 108.2
C20 C19 H19A 109.8
C20 C19 H19B 109.8
C19 C20 H20A 109.5
C19 C20 H20B 109.5
H20A C20 H20B 108.1
C21 C20 C19 110.84(10)
C21 C20 H20A 109.5
C21 C20 H20B 109.5
N2 C21 C20 111.59(10)
N2 C21 H21A 109.3
N2 C21 H21B 109.3
C20 C21 H21A 109.3
C20 C21 H21B 109.3
H21A C21 H21B 108.0
O1 C22 H22A 110.8
O1 C22 H22B 110.8
O1 C22 C23 104.71(11)
H22A C22 H22B 108.9
C23 C22 H22A 110.8
C23 C22 H22B 110.8
C22 C23 H23A 111.5
C22 C23 H23B 111.5
C22 C23 C24 101.31(12)
H23A C23 H23B 109.3
C24 C23 H23A 111.5
C24 C23 H23B 111.5
C23 C24 H24A 111.2
C23 C24 H24B 111.2
H24A C24 H24B 109.1
C25 C24 C23 103.05(11)
C25 C24 H24A 111.2
C25 C24 H24B 111.2
O1 C25 C24 105.53(10)
O1 C25 H25A 110.6
O1 C25 H25B 110.6
C24 C25 H25A 110.6
C24 C25 H25B 110.6
H25A C25 H25B 108.8

loop_
_geom_bond_atom_site_label_1
_geom_bond_atom_site_label_2
_geom_bond_distance
Cr Cl1 2.3235(7)
Cr Cl2 2.3276(7)
Cr O1 2.0871(11)
Cr N1 2.0060(12)
Cr N2 2.4074(12)
Cr C12 2.0369(14)
O1 C22 1.4650(16)
O1 C25 1.4640(16)
N1 C2 1.3371(16)
N1 C9 1.3620(16)
N2 C8 1.4676(16)
N2 C17 1.5055(16)
N2 C21 1.5000(16)
C2 C3 1.4234(18)
C2 C11 1.4651(18)
C3 H3 0.9500
C3 C4 1.364(2)
C4 H4 0.9500
C4 C10 1.4174(19)
C5 H5 0.9500
C5 C6 1.369(2)
C5 C10 1.4123(19)
C6 H6 0.9500
C6 C7 1.4138(18)
C7 H7 0.9500
C7 C8 1.3765(17)
C8 C9 1.4177(17)
C9 C10 1.4176(17)
C11 C12 1.4139(18)
C11 C16 1.3998(18)
C12 C13 1.3951(18)
C13 H13 0.9500
C13 C14 1.3959(19)
C14 H14 0.9500
C14 C15 1.392(2)
C15 H15 0.9500
C15 C16 1.390(2)
C16 H16 0.9500
C17 H17A 0.9900
C17 H17B 0.9900
C17 C18 1.5190(18)
C18 H18A 0.9900
C18 H18B 0.9900
C18 C19 1.5256(19)
C19 H19A 0.9900
C19 H19B 0.9900
C19 C20 1.5275(19)
C20 H20A 0.9900
C20 H20B 0.9900
C20 C21 1.5192(18)
C21 H21A 0.9900
C21 H21B 0.9900
C22 H22A 0.9900
C22 H22B 0.9900
C22 C23 1.5099(19)
C23 H23A 0.9900
C23 H23B 0.9900
C23 C24 1.525(2)
C24 H24A 0.9900
C24 H24B 0.9900
C24 C25 1.522(2)
C25 H25A 0.9900
C25 H25B 0.9900

loop_
_geom_torsion_atom_site_label_1
_geom_torsion_atom_site_label_2
_geom_torsion_atom_site_label_3
_geom_torsion_atom_site_label_4
_geom_torsion
Cr O1 C22 C23 178.05(9)
Cr O1 C25 C24 156.69(10)
Cr N1 C2 C3 175.46(9)
Cr N1 C2 C11 -0.93(13)
Cr N1 C9 C8 3.24(15)
Cr N1 C9 C10 -174.26(9)
Cr N2 C8 C7 170.37(11)
Cr N2 C8 C9 -11.80(12)
Cr N2 C17 C18 -69.86(11)
Cr N2 C21 C20 69.14(11)
Cr C12 C13 C14 -178.44(10)
O1 C22 C23 C24 37.85(14)
N1 C2 C3 C4 -1.88(18)
N1 C2 C11 C12 3.81(15)
N1 C2 C11 C16 -179.20(11)
N1 C9 C10 C4 -0.23(17)
N1 C9 C10 C5 177.10(11)
N2 C8 C9 N1 7.54(16)
N2 C8 C9 C10 -174.96(10)
N2 C17 C18 C19 -56.45(14)
C2 N1 C9 C8 176.36(11)
C2 N1 C9 C10 -1.14(17)
C2 C3 C4 C10 0.51(19)
C2 C11 C12 Cr -4.81(13)
C2 C11 C12 C13 176.10(11)
C2 C11 C16 C15 -176.28(12)
C3 C2 C11 C12 -172.36(12)
C3 C2 C11 C16 4.63(19)
C3 C4 C10 C5 -176.72(12)
C3 C4 C10 C9 0.50(18)
C5 C6 C7 C8 0.6(2)
C6 C5 C10 C4 174.96(13)
C6 C5 C10 C9 -2.22(19)
C6 C7 C8 N2 174.75(12)
C6 C7 C8 C9 -3.10(19)
C7 C8 C9 N1 -174.53(11)
C7 C8 C9 C10 2.97(18)
C8 N2 C17 C18 176.15(10)
C8 N2 C21 C20 -176.04(10)
C8 C9 C10 C4 -177.67(11)
C8 C9 C10 C5 -0.34(18)
C9 N1 C2 C3 2.19(17)
C9 N1 C2 C11 -174.20(10)
C10 C5 C6 C7 2.1(2)
C11 C2 C3 C4 174.04(12)
C11 C12 C13 C14 0.48(18)
C12 C11 C16 C15 0.53(19)
C12 C13 C14 C15 0.4(2)
C13 C14 C15 C16 -0.8(2)
C14 C15 C16 C11 0.4(2)
C16 C11 C12 Cr 178.15(9)
C16 C11 C12 C13 -0.94(18)
C17 N2 C8 C7 -67.59(14)
C17 N2 C8 C9 110.25(12)
C17 N2 C21 C20 -60.11(12)
C17 C18 C19 C20 52.90(15)
C18 C19 C20 C21 -54.25(14)
C19 C20 C21 N2 59.66(13)
C21 N2 C8 C7 49.02(15)
C21 N2 C8 C9 -133.15(11)
C21 N2 C17 C18 58.38(12)
C22 O1 C25 C24 -2.99(14)
C22 C23 C24 C25 -39.19(15)
C23 C24 C25 O1 26.56(15)
C25 O1 C22 C23 -22.16(14)
